data_7206143
loop_
_publ_author_name
'Garc\'ia, Marcos D.'
'Mart\'i-Rujas, Javier'
'Metrangolo, Pierangelo'
'Peinador, Carlos'
'Pilati, Tullio'
'Resnati, Giuseppe'
'Terraneo, Giancarlo'
'Ursini, Maurizio'

_publ_section_title
;
 Dimensional caging of polyiodides: cation-templated synthesis using
 bipyridinium salts
;
_journal_issue 13
_journal_name_full CrystEngComm
_journal_page_first 4411
_journal_paper_doi 10.1039/c0ce00860e
_journal_volume 13
_journal_year 2011
_chemical_formula_moiety 'C12 H14 N2 2+, 2(I3 1-)'
_chemical_formula_sum 'C12 H14 I6 N2'
_chemical_formula_weight 947.65
_chemical_name_systematic
;
?
;
_space_group_IT_number 14
_symmetry_cell_setting monoclinic
_symmetry_space_group_name_Hall '-P 2ybc'
_symmetry_space_group_name_H-M 'P 1 21/c 1'
_atom_sites_solution_hydrogens geom
_atom_sites_solution_primary direct
_atom_sites_solution_secondary difmap
_audit_creation_method SHELXL-97
_cell_angle_alpha 90.00
_cell_angle_beta 92.324(15)
_cell_angle_gamma 90.00
_cell_formula_units_Z 2
_cell_length_a 9.770(2)
_cell_length_b 7.3538(14)
_cell_length_c 14.749(3)
_cell_measurement_reflns_used 6455
_cell_measurement_temperature 103(2)
_cell_measurement_theta_max 32.16
_cell_measurement_theta_min 3.10
_cell_volume 1058.8(4)
_computing_cell_refinement 'Bruker SAINT'
_computing_data_collection 'Bruker APEX2'
_computing_data_reduction 'Bruker SAINT'
_computing_molecular_graphics
;
ORTEP-3 (Farrugia, L.J. (1997) Jour. Appl. Cryst. 30, 565)
Mercury (Macrae, C. F., Edgington, P. R., McCabe, P., Pidcock, E.,
Shields, G. P., Taylor, R., Towler, M. & van de Streek, J. (2006).
J. Appl. Cryst. 39, 453-457
;
_computing_publication_material SHELXTL
_computing_structure_refinement 'SHELXL (Sheldrick, G. M. (2008). Acta Cryst. A64, 112-122)'
_computing_structure_solution
;
SIR2002 (Burla, M. C., Camalli, M., Carrozzini, B., Cascarano, G. L.,
Giacovazzo, C., Polidori, G. & Spagna, R. (2003).
J. Appl. Cryst. 36, 1103.)
;
_diffrn_ambient_temperature 103(2)
_diffrn_measured_fraction_theta_full 0.998
_diffrn_measured_fraction_theta_max 0.875
_diffrn_measurement_device_type 'Bruker APEX-II CCD'
_diffrn_measurement_method '\f and \w scans'
_diffrn_radiation_monochromator graphite
_diffrn_radiation_source 'fine-focus sealed tube'
_diffrn_radiation_type MoK\a
_diffrn_radiation_wavelength 0.71073
_diffrn_reflns_av_R_equivalents 0.0307
_diffrn_reflns_av_sigmaI/netI 0.0272
_diffrn_reflns_limit_h_max 14
_diffrn_reflns_limit_h_min -13
_diffrn_reflns_limit_k_max 11
_diffrn_reflns_limit_k_min -10
_diffrn_reflns_limit_l_max 11
_diffrn_reflns_limit_l_min -21
_diffrn_reflns_number 11629
_diffrn_reflns_theta_full 27.50
_diffrn_reflns_theta_max 32.52
_diffrn_reflns_theta_min 2.09
_diffrn_standards_decay_% 0.00
_exptl_absorpt_coefficient_mu 8.796
_exptl_absorpt_correction_T_max 0.3604
_exptl_absorpt_correction_T_min 0.2438
_exptl_absorpt_correction_type multi-scan
_exptl_absorpt_process_details 'Bruker (2001). SADABS. Bruker AXS Inc., Madison, Wisconsin, USA.'
_exptl_crystal_colour red
_exptl_crystal_density_diffrn 2.972
_exptl_crystal_density_method 'not measured'
_exptl_crystal_description table
_exptl_crystal_F_000 836
_exptl_crystal_size_max 0.13
_exptl_crystal_size_mid 0.12
_exptl_crystal_size_min 0.02
_refine_diff_density_max 0.690
_refine_diff_density_min -0.813
_refine_diff_density_rms 0.142
_refine_ls_extinction_method none
_refine_ls_goodness_of_fit_ref 1.023
_refine_ls_hydrogen_treatment noref
_refine_ls_matrix_type full
_refine_ls_number_parameters 92
_refine_ls_number_reflns 3365
_refine_ls_number_restraints 0
_refine_ls_restrained_S_all 1.023
_refine_ls_R_factor_all 0.0250
_refine_ls_R_factor_gt 0.0195
_refine_ls_shift/su_max 0.001
_refine_ls_shift/su_mean 0.000
_refine_ls_structure_factor_coef Fsqd
_refine_ls_weighting_details 'w=1/[\s^2^(Fo^2^)+(0.0132P)^2^+0.3823P] where P=(Fo^2^+2Fc^2^)/3'
_refine_ls_weighting_scheme calc
_refine_ls_wR_factor_gt 0.0400
_refine_ls_wR_factor_ref 0.0416
_reflns_number_gt 2948
_reflns_number_total 3365
_reflns_threshold_expression I>2\s(I)
_cod_data_source_file c0ce00860e.txt
_cod_data_source_block mg67
_cod_original_sg_symbol_H-M 'P 21/c'
_cod_database_code 7206143

loop_
_symmetry_equiv_pos_as_xyz
'x, y, z'
'-x, y+1/2, -z+1/2'
'-x, -y, -z'
'x, -y-1/2, z-1/2'

loop_
_atom_site_label
_atom_site_type_symbol
_atom_site_fract_x
_atom_site_fract_y
_atom_site_fract_z
_atom_site_U_iso_or_equiv
_atom_site_adp_type
_atom_site_occupancy
_atom_site_symmetry_multiplicity
_atom_site_calc_flag
_atom_site_refinement_flags
_atom_site_disorder_assembly
_atom_site_disorder_group
I1 I 0.064244(15) 0.11170(2) 0.351135(10) 0.01846(4) Uani 1 1 d . . .
I2 I -0.211431(16) 0.13093(2) 0.268011(11) 0.02234(5) Uani 1 1 d . . .
I3 I 0.345890(15) 0.07966(2) 0.426712(11) 0.02288(5) Uani 1 1 d . . .
C1 C 0.3025(2) 0.5922(3) 0.54378(16) 0.0223(5) Uani 1 1 d . . .
H1 H 0.3737 0.6737 0.5292 0.027 Uiso 1 1 calc R . .
C2 C 0.1759(2) 0.6081(3) 0.50011(16) 0.0212(5) Uani 1 1 d . . .
H2 H 0.1611 0.6982 0.4546 0.025 Uiso 1 1 calc R . .
C3 C 0.0697(2) 0.4930(3) 0.52231(14) 0.0151(4) Uani 1 1 d . . .
C4 C 0.0976(2) 0.3621(3) 0.58938(17) 0.0234(5) Uani 1 1 d . . .
H4 H 0.0274 0.2818 0.6071 0.028 Uiso 1 1 calc R . .
N1 N 0.32657(18) 0.4628(3) 0.60674(13) 0.0178(4) Uani 1 1 d . . .
C5 C 0.2266(2) 0.3498(4) 0.62976(17) 0.0243(5) Uani 1 1 d . . .
H5 H 0.2450 0.2595 0.6747 0.029 Uiso 1 1 calc R . .
C6 C 0.4630(2) 0.4457(4) 0.65363(17) 0.0254(5) Uani 1 1 d . . .
H6A H 0.4530 0.4523 0.7194 0.038 Uiso 1 1 calc R . .
H6B H 0.5223 0.5449 0.6344 0.038 Uiso 1 1 calc R . .
H6C H 0.5040 0.3288 0.6381 0.038 Uiso 1 1 calc R . .

loop_
_atom_site_aniso_label
_atom_site_aniso_U_11
_atom_site_aniso_U_22
_atom_site_aniso_U_33
_atom_site_aniso_U_23
_atom_site_aniso_U_13
_atom_site_aniso_U_12
I1 0.02232(8) 0.01486(8) 0.01810(8) -0.00077(5) -0.00025(6) -0.00021(5)
I2 0.02394(8) 0.02001(9) 0.02260(8) -0.00008(6) -0.00500(6) 0.00025(6)
I3 0.01981(8) 0.02096(9) 0.02767(9) -0.00081(6) -0.00120(6) -0.00142(6)
C1 0.0232(11) 0.0246(13) 0.0191(11) 0.0029(10) 0.0013(9) -0.0075(10)
C2 0.0235(11) 0.0230(13) 0.0170(11) 0.0053(9) -0.0008(9) -0.0057(9)
C3 0.0184(10) 0.0142(11) 0.0127(10) -0.0014(8) 0.0024(8) -0.0007(8)
C4 0.0208(11) 0.0222(13) 0.0273(13) 0.0095(10) 0.0010(9) -0.0034(9)
N1 0.0171(9) 0.0199(11) 0.0163(9) -0.0018(8) 0.0005(7) 0.0026(8)
C5 0.0230(12) 0.0217(13) 0.0279(13) 0.0071(10) -0.0013(10) 0.0008(10)
C6 0.0225(11) 0.0296(15) 0.0236(13) 0.0040(11) -0.0053(9) 0.0000(10)

loop_
_atom_type_symbol
_atom_type_description
_atom_type_scat_dispersion_real
_atom_type_scat_dispersion_imag
_atom_type_scat_source
C C 0.0033 0.0016 'International Tables Vol C Tables 4.2.6.8 and 6.1.1.4'
H H 0.0000 0.0000 'International Tables Vol C Tables 4.2.6.8 and 6.1.1.4'
N N 0.0061 0.0033 'International Tables Vol C Tables 4.2.6.8 and 6.1.1.4'
I I -0.4742 1.8119 'International Tables Vol C Tables 4.2.6.8 and 6.1.1.4'

loop_
_geom_angle_atom_site_label_1
_geom_angle_atom_site_label_2
_geom_angle_atom_site_label_3
_geom_angle
_geom_angle_site_symmetry_1
_geom_angle_site_symmetry_3
_geom_angle_publ_flag
I2 I1 I3 176.915(7) . . ?
N1 C1 C2 120.9(2) . . ?
N1 C1 H1 119.6 . . ?
C2 C1 H1 119.6 . . ?
C1 C2 C3 120.2(2) . . ?
C1 C2 H2 119.9 . . ?
C3 C2 H2 119.9 . . ?
C2 C3 C4 117.4(2) . . ?
C2 C3 C3 122.1(3) . 3_566 ?
C4 C3 C3 120.5(2) . 3_566 ?
C5 C4 C3 120.1(2) . . ?
C5 C4 H4 120.0 . . ?
C3 C4 H4 120.0 . . ?
C5 N1 C1 120.4(2) . . ?
C5 N1 C6 118.8(2) . . ?
C1 N1 C6 120.8(2) . . ?
N1 C5 C4 121.0(2) . . ?
N1 C5 H5 119.5 . . ?
C4 C5 H5 119.5 . . ?
N1 C6 H6A 109.5 . . ?
N1 C6 H6B 109.5 . . ?
H6A C6 H6B 109.5 . . ?
N1 C6 H6C 109.5 . . ?
H6A C6 H6C 109.5 . . ?
H6B C6 H6C 109.5 . . ?

loop_
_geom_bond_atom_site_label_1
_geom_bond_atom_site_label_2
_geom_bond_distance
_geom_bond_site_symmetry_2
_geom_bond_publ_flag
I1 I2 2.9171(6) . ?
I1 I3 2.9362(6) . ?
C1 N1 1.344(3) . ?
C1 C2 1.376(3) . ?
C1 H1 0.9500 . ?
C2 C3 1.389(3) . ?
C2 H2 0.9500 . ?
C3 C4 1.399(3) . ?
C3 C3 1.492(4) 3_566 ?
C4 C5 1.375(3) . ?
C4 H4 0.9500 . ?
N1 C5 1.336(3) . ?
N1 C6 1.482(3) . ?
C5 H5 0.9500 . ?
C6 H6A 0.9800 . ?
C6 H6B 0.9800 . ?
C6 H6C 0.9800 . ?

loop_
_geom_torsion_atom_site_label_1
_geom_torsion_atom_site_label_2
_geom_torsion_atom_site_label_3
_geom_torsion_atom_site_label_4
_geom_torsion
_geom_torsion_site_symmetry_1
_geom_torsion_site_symmetry_2
_geom_torsion_site_symmetry_3
_geom_torsion_site_symmetry_4
_geom_torsion_publ_flag
N1 C1 C2 C3 1.7(4) . . . . ?
C1 C2 C3 C4 -0.4(3) . . . . ?
C1 C2 C3 C3 179.1(3) . . . 3_566 ?
C2 C3 C4 C5 -0.8(4) . . . . ?
C3 C3 C4 C5 179.7(3) 3_566 . . . ?
C2 C1 N1 C5 -1.7(4) . . . . ?
C2 C1 N1 C6 179.9(2) . . . . ?
C1 N1 C5 C4 0.5(4) . . . . ?
C6 N1 C5 C4 178.9(2) . . . . ?
C3 C4 C5 N1 0.8(4) . . . . ?
